data_9002541
loop_
_publ_author_name
'Daniels, P.'
'Fyfe, C. A.'

_publ_section_title
;
 Al, Si order in the crystal structure of alpha-eucryptite (LiAlSiO4)
;
_journal_name_full 'American Mineralogist'
_journal_page_first 279
_journal_page_last 283
_journal_volume 86
_journal_year 2001
_chemical_formula_sum 'Al Li O4 Si'
_chemical_name_mineral Eucryptite
_space_group_IT_number 146
_symmetry_space_group_name_Hall 'R 3'
_symmetry_space_group_name_H-M 'R 3 :H'
_cell_angle_alpha 90
_cell_angle_beta 90
_cell_angle_gamma 120
_cell_length_a 13.532
_cell_length_b 13.532
_cell_length_c 9.044
_cell_formula_units_Z 18
_cell_volume 1434.218
_database_code_amcsd 0002630
_exptl_crystal_density_diffrn 2.626
_cod_original_sg_symbol_H-M 'R 3'
_cod_original_formula_sum 'Li Si Al O4'
_cod_database_code 9002541

loop_
_symmetry_equiv_pos_as_xyz
x,y,z
2/3+x,1/3+y,1/3+z
1/3+x,2/3+y,2/3+z
-y,x-y,z
2/3-y,1/3+x-y,1/3+z
1/3-y,2/3+x-y,2/3+z
-x+y,-x,z
2/3-x+y,1/3-x,1/3+z
1/3-x+y,2/3-x,2/3+z

loop_
_atom_site_aniso_label
_atom_site_aniso_U_11
_atom_site_aniso_U_22
_atom_site_aniso_U_33
_atom_site_aniso_U_12
_atom_site_aniso_U_13
_atom_site_aniso_U_23
Li1 0.01760 0.01970 0.01320 0.00880 0.00120 0.00270
Li2 0.01630 0.01480 0.01500 0.00690 -0.00110 -0.00130
Si1 0.00980 0.01000 0.00920 0.00512 -0.00023 -0.00025
Al1 0.01050 0.01030 0.00910 0.00537 -0.00011 -0.00008
Si2 0.01036 0.00950 0.00910 0.00498 -0.00031 0.00011
Al2 0.01060 0.00980 0.00940 0.00519 -0.00023 -0.00011
O1 0.01180 0.01170 0.01070 0.00350 -0.00140 -0.00110
O2 0.01200 0.01100 0.01110 0.00330 -0.00160 -0.00090
O3 0.01290 0.01200 0.00930 0.00470 -0.00010 0.00000
O4 0.01260 0.01170 0.00870 0.00440 0.00030 -0.00020
O5 0.01180 0.01130 0.01090 0.00350 0.00100 0.00130
O6 0.01260 0.01120 0.01080 0.00360 0.00160 0.00080
O7 0.01080 0.01000 0.01390 0.00480 -0.00010 0.00000
O8 0.01060 0.00990 0.01370 0.00440 0.00050 0.00030

loop_
_atom_site_label
_atom_site_fract_x
_atom_site_fract_y
_atom_site_fract_z
Li1 -0.01720 -0.81110 -0.74860
Li2 0.02080 0.81170 0.75350
Si1 0.53003 0.87978 0.74976
Al1 -0.53033 -0.88160 -0.74912
Si2 0.87557 0.34416 0.91628
Al2 -0.87508 -0.34475 -0.91580
O1 -0.75287 -0.20991 -0.89041
O2 0.76554 0.21616 0.89841
O3 -0.73280 -0.19912 -0.59329
O4 0.73246 0.19928 0.57644
O5 -0.10448 -0.88798 -0.93692
O6 0.09633 0.88060 0.94630
O7 -0.66426 -0.00862 -0.74899
O8 0.65458 -0.00374 0.74982

loop_
_cod_related_entry_id
_cod_related_entry_database
_cod_related_entry_code
1 AMCSD 0002630
